data_4335426
loop_
_publ_author_name
'Sang Ho Lim'
'Seth M. Cohen'

_publ_section_title
;
 Self-Assembled Supramolecular Clusters Based on Phosphines and Coinage
 Metals: Tetrahedra, Helicates, and Mesocates
;
_journal_name_full 'Inorganic Chemistry'
_journal_page_first 7862
_journal_page_last 7872
_journal_paper_doi 10.1021/ic302840x
_journal_volume 52
_journal_year 2013
_chemical_formula_moiety 'C264 H180 Cu4 I4 P12, 3(C H2 Cl2)'
_chemical_formula_sum 'C267 H186 Cl6 Cu4 I4 P12'
_chemical_formula_weight 4740.31
_chemical_name_common CH2Cl2@[Cu4(tppepb)4]I4
_chemical_name_systematic
; 
 ? 
;
_space_group_IT_number 15
_symmetry_cell_setting monoclinic
_symmetry_space_group_name_Hall '-C 2yc'
_symmetry_space_group_name_H-M 'C 1 2/c 1'
_atom_sites_solution_hydrogens geom
_atom_sites_solution_primary direct
_atom_sites_solution_secondary difmap
_audit_creation_method SHELXL-97
_cell_angle_alpha 90.00
_cell_angle_beta 114.534(2)
_cell_angle_gamma 90.00
_cell_formula_units_Z 4
_cell_length_a 34.8818(15)
_cell_length_b 49.512(2)
_cell_length_c 19.2091(9)
_cell_measurement_reflns_used 9927
_cell_measurement_temperature 100(2)
_cell_measurement_theta_max 50.45
_cell_measurement_theta_min 3.01
_cell_volume 30180(2)
_computing_cell_refinement 'Bruker SMART'
_computing_data_collection 'Bruker SMART'
_computing_data_reduction 'Bruker SAINT'
_computing_molecular_graphics 'Bruker SHELXTL'
_computing_publication_material 'Bruker SHELXTL'
_computing_structure_refinement 'SHELXL-97 (Sheldrick, 2008)'
_computing_structure_solution 'SHELXS-97 (Sheldrick, 2008)'
_diffrn_ambient_temperature 100(2)
_diffrn_measured_fraction_theta_full 0.956
_diffrn_measured_fraction_theta_max 0.956
_diffrn_measurement_device_type 'CCD area detector'
_diffrn_measurement_method 'phi and omega scans'
_diffrn_radiation_monochromator graphite
_diffrn_radiation_source 'fine-focus sealed tube'
_diffrn_radiation_type CuK\a
_diffrn_radiation_wavelength 1.54178
_diffrn_reflns_av_R_equivalents 0.0000
_diffrn_reflns_av_sigmaI/netI 0.0366
_diffrn_reflns_limit_h_max 31
_diffrn_reflns_limit_h_min -34
_diffrn_reflns_limit_k_max 49
_diffrn_reflns_limit_k_min 0
_diffrn_reflns_limit_l_max 19
_diffrn_reflns_limit_l_min 0
_diffrn_reflns_number 15310
_diffrn_reflns_theta_full 50.72
_diffrn_reflns_theta_max 50.72
_diffrn_reflns_theta_min 1.78
_exptl_absorpt_coefficient_mu 4.941
_exptl_absorpt_correction_T_max 0.581
_exptl_absorpt_correction_T_min 0.515
_exptl_absorpt_correction_type multi-scan
_exptl_absorpt_process_details SADABS
_exptl_crystal_colour colorless
_exptl_crystal_density_diffrn 1.043
_exptl_crystal_description block
_exptl_crystal_F_000 9592
_exptl_crystal_size_max 0.15
_exptl_crystal_size_mid 0.12
_exptl_crystal_size_min 0.11
_platon_squeeze_details
;
;
_refine_diff_density_max 0.783
_refine_diff_density_min -0.740
_refine_diff_density_rms 0.068
_refine_ls_extinction_method SHELXTL
_refine_ls_goodness_of_fit_ref 1.138
_refine_ls_hydrogen_treatment constr
_refine_ls_matrix_type full
_refine_ls_number_parameters 1222
_refine_ls_number_reflns 15310
_refine_ls_number_restraints 2
_refine_ls_restrained_S_all 1.138
_refine_ls_R_factor_all 0.0734
_refine_ls_R_factor_gt 0.0616
_refine_ls_shift/su_max 0.001
_refine_ls_shift/su_mean 0.000
_refine_ls_structure_factor_coef Fsqd
_refine_ls_weighting_details 'calc w=1/[\s^2^(Fo^2^)+(0.1236P)^2^+30.8811P] where P=(Fo^2^+2Fc^2^)/3'
_refine_ls_weighting_scheme calc
_refine_ls_wR_factor_gt 0.1896
_refine_ls_wR_factor_ref 0.2002
_reflns_number_gt 11800
_reflns_number_total 15310
_reflns_threshold_expression >2sigma(I)
_cod_data_source_file ic302840x_si_002_01.cif
_cod_data_source_block CH2Cl2@[Cu4[tppepb]4]I4
_cod_original_sg_symbol_H-M 'C 2/c'
_cod_database_code 4335426

loop_
_symmetry_equiv_pos_as_xyz
'x, y, z'
'-x, y, -z+1/2'
'x+1/2, y+1/2, z'
'-x+1/2, y+1/2, -z+1/2'
'-x, -y, -z'
'x, -y, z-1/2'
'-x+1/2, -y+1/2, -z'
'x+1/2, -y+1/2, z-1/2'

loop_
_atom_site_label
_atom_site_type_symbol
_atom_site_fract_x
_atom_site_fract_y
_atom_site_fract_z
_atom_site_U_iso_or_equiv
_atom_site_adp_type
_atom_site_occupancy
_atom_site_symmetry_multiplicity
_atom_site_calc_flag
_atom_site_refinement_flags
_atom_site_disorder_assembly
_atom_site_disorder_group
I2 I 0.232494(14) -0.509279(11) -1.53349(3) 0.0919(2) Uani 1 1 d . . .
I1 I 0.22865(2) -0.166829(12) -0.63550(3) 0.1208(3) Uani 1 1 d . . .
Cu2 Cu 0.19814(2) -0.475000(18) -1.47684(5) 0.0602(3) Uani 1 1 d . . .
Cu1 Cu 0.18869(3) -0.20036(2) -0.74193(5) 0.0733(3) Uani 1 1 d . C .
P4 P 0.15370(5) -0.49705(3) -1.43730(8) 0.0520(4) Uani 1 1 d . . .
P5 P 0.15787(5) -0.44277(3) -1.56030(9) 0.0585(4) Uani 1 1 d . . .
P1 P 0.23487(5) -0.22356(4) -0.77638(10) 0.0737(5) Uani 1 1 d . . .
P6 P 0.24770(5) -0.45221(4) -1.37715(9) 0.0666(5) Uani 1 1 d . . .
P2 P 0.14899(6) -0.22802(4) -0.70377(10) 0.0837(6) Uani 1 1 d . . .
P3 P 0.14430(5) -0.17864(4) -0.85037(9) 0.0719(5) Uani 1 1 d . . .
C4 C 0.15250(18) -0.44797(11) -1.1966(3) 0.0527(15) Uani 1 1 d . . .
H4 H 0.1788 -0.4570 -1.1808 0.063 Uiso 1 1 calc R . .
C5 C 0.13991(18) -0.47855(13) -1.3733(4) 0.0593(16) Uani 1 1 d . . .
C6 C 0.10285(17) -0.50409(11) -1.5154(3) 0.0472(14) Uani 1 1 d . . .
C7 C 0.10147(18) -0.50932(11) -1.5872(3) 0.0510(15) Uani 1 1 d . . .
H7 H 0.1270 -0.5095 -1.5939 0.061 Uiso 1 1 calc R . .
C8 C 0.12305(18) -0.45034(11) -1.2725(3) 0.0493(14) Uani 1 1 d . . .
C9 C 0.0589(2) -0.41050(12) -1.1007(3) 0.0586(16) Uani 1 1 d . . .
H9 H 0.0425 -0.4257 -1.1263 0.070 Uiso 1 1 calc R . .
C10 C 0.16837(19) -0.52924(13) -1.3878(3) 0.0597(16) Uani 1 1 d . . .
C11 C 0.13274(18) -0.46519(13) -1.3269(3) 0.0538(15) Uani 1 1 d . . .
C12 C 0.10553(19) -0.42027(11) -1.1656(3) 0.0545(15) Uani 1 1 d . . .
C13 C 0.14446(19) -0.43300(12) -1.1446(3) 0.0585(16) Uani 1 1 d . . .
H13 H 0.1654 -0.4312 -1.0938 0.070 Uiso 1 1 calc R . .
C14 C 0.07571(19) -0.42347(12) -1.2416(3) 0.0592(16) Uani 1 1 d . . .
H14 H 0.0489 -0.4151 -1.2572 0.071 Uiso 1 1 calc R . .
C15 C 0.27346(19) -0.47216(16) -1.2926(4) 0.0728(19) Uani 1 1 d . . .
C16 C 0.1242(2) -0.42729(13) -1.5248(3) 0.0613(16) Uani 1 1 d . . .
C17 C 0.13136(19) -0.34237(12) -0.9845(3) 0.0574(16) Uani 1 1 d . . .
C18 C 0.13477(19) -0.34098(14) -1.3156(4) 0.0658(18) Uani 1 1 d . A .
C20 C 0.0703(2) -0.37233(12) -1.0174(3) 0.0612(17) Uani 1 1 d . . .
H20 H 0.0616 -0.3612 -0.9863 0.073 Uiso 1 1 calc R B .
C21 C 0.0620(2) -0.41443(13) -1.4873(3) 0.0578(16) Uani 1 1 d . . .
C22 C 0.25006(18) -0.20471(15) -0.8427(4) 0.0708(19) Uani 1 1 d . D .
C23 C 0.11893(18) -0.38229(11) -1.0713(3) 0.0516(15) Uani 1 1 d . . .
H23 H 0.1442 -0.3781 -1.0764 0.062 Uiso 1 1 calc R B .
C24 C 0.12324(19) -0.21448(15) -0.9827(4) 0.0705(18) Uani 1 1 d . . .
C25 C 0.2051(2) -0.40803(15) -1.3370(4) 0.0663(18) Uani 1 1 d . . .
C26 C 0.0639(2) -0.51420(11) -1.6491(3) 0.0585(16) Uani 1 1 d . . .
H26 H 0.0635 -0.5175 -1.6981 0.070 Uiso 1 1 calc R . .
C27 C 0.12011(19) -0.44986(12) -1.6581(3) 0.0578(16) Uani 1 1 d . . .
C28 C 0.0605(2) -0.38994(14) -1.4510(4) 0.0696(18) Uani 1 1 d . . .
H28 H 0.0836 -0.3777 -1.4358 0.083 Uiso 1 1 calc R . .
C29 C 0.09507(19) -0.40459(11) -1.1106(3) 0.0532(15) Uani 1 1 d . B .
C30 C 0.0051(2) -0.42572(12) -1.0073(3) 0.0601(16) Uani 1 1 d . . .
H30 H 0.0278 -0.4382 -0.9936 0.072 Uiso 1 1 calc R . .
C31 C 0.1503(2) -0.55325(14) -1.4192(4) 0.078(2) Uani 1 1 d . . .
H31 H 0.1298 -0.5537 -1.4707 0.094 Uiso 1 1 calc R . .
C32 C 0.1163(2) -0.30421(14) -1.2449(4) 0.078(2) Uani 1 1 d . A .
H32 H 0.1382 -0.3102 -1.1984 0.093 Uiso 1 1 calc R . .
C33 C 0.14390(19) -0.36222(15) -1.2652(4) 0.0695(18) Uani 1 1 d . . .
H33 H 0.1344 -0.3617 -1.2255 0.083 Uiso 1 1 calc R . .
C34 C 0.2673(2) -0.16191(19) -0.8788(6) 0.096(3) Uani 1 1 d . D .
H34 H 0.2721 -0.1431 -0.8694 0.115 Uiso 1 1 calc R . .
C35 C 0.2722(2) -0.46710(16) -1.2241(5) 0.080(2) Uani 1 1 d . . .
H35 H 0.2573 -0.4517 -1.2190 0.097 Uiso 1 1 calc R . .
C36 C 0.02717(18) -0.50912(12) -1.5686(3) 0.0560(16) Uani 1 1 d . . .
H36 H 0.0015 -0.5091 -1.5625 0.067 Uiso 1 1 calc R . .
C37 C 0.2583(2) -0.17749(17) -0.8289(4) 0.076(2) Uani 1 1 d . . .
H37 H 0.2577 -0.1695 -0.7843 0.092 Uiso 1 1 calc R D .
C38 C 0.0842(2) -0.43832(12) -1.2937(3) 0.0571(16) Uani 1 1 d . . .
H38 H 0.0633 -0.4403 -1.3444 0.069 Uiso 1 1 calc R . .
C39 C 0.04562(19) -0.39471(12) -1.0540(3) 0.0552(16) Uani 1 1 d . B .
C40 C 0.2007(2) -0.52957(14) -1.3132(4) 0.0744(19) Uani 1 1 d . . .
H40 H 0.2149 -0.5133 -1.2904 0.089 Uiso 1 1 calc R . .
C41 C 0.1618(2) -0.14840(15) -0.8808(4) 0.079(2) Uani 1 1 d . C .
C42 C 0.06549(19) -0.50398(11) -1.5063(3) 0.0538(16) Uani 1 1 d . . .
H42 H 0.0659 -0.5004 -1.4574 0.065 Uiso 1 1 calc R . .
C43 C 0.0576(3) -0.16638(19) -0.9180(5) 0.106(3) Uani 1 1 d . . .
H43 H 0.0577 -0.1710 -0.9660 0.127 Uiso 1 1 calc R C .
C44 C 0.0978(2) -0.42086(12) -1.5042(3) 0.0576(16) Uani 1 1 d . . .
C45 C 0.1396(3) -0.2601(3) -1.1219(6) 0.0695(14) Uani 0.737(17) 1 d P A 1
H45 H 0.1622 -0.2668 -1.1324 0.083 Uiso 0.737(17) 1 calc PR A 1
C46 C 0.1086(3) -0.24312(18) -0.7815(5) 0.100(3) Uani 1 1 d . C .
C47 C 0.1666(2) -0.38426(13) -1.2710(4) 0.0662(17) Uani 1 1 d . . .
H47 H 0.1724 -0.3988 -1.2357 0.079 Uiso 1 1 calc R . .
C48 C 0.1327(2) -0.46487(13) -1.7040(4) 0.0639(17) Uani 1 1 d . . .
H48 H 0.1609 -0.4713 -1.6841 0.077 Uiso 1 1 calc R . .
C49 C 0.25215(19) -0.21613(17) -0.9067(5) 0.079(2) Uani 1 1 d . . .
H49 H 0.2465 -0.2348 -0.9169 0.094 Uiso 1 1 calc R D .
C50 C 0.0765(3) -0.2433(2) -1.0884(6) 0.0695(14) Uani 0.737(17) 1 d P A 1
H50 H 0.0544 -0.2389 -1.0738 0.083 Uiso 0.737(17) 1 calc PR A 1
C51 C 0.02733(19) -0.51429(11) -1.6395(3) 0.0529(15) Uani 1 1 d . . .
H51 H 0.0015 -0.5179 -1.6821 0.064 Uiso 1 1 calc R . .
C52 C 0.0920(2) -0.28173(16) -1.2441(4) 0.089(2) Uani 1 1 d . . .
C53 C 0.1061(2) -0.47104(13) -1.7784(4) 0.0721(19) Uani 1 1 d . . .
H53 H 0.1159 -0.4816 -1.8091 0.087 Uiso 1 1 calc R . .
C54 C 0.1474(3) -0.2439(3) -1.0606(6) 0.0695(14) Uani 0.737(17) 1 d P A 1
H54 H 0.1760 -0.2405 -1.0270 0.083 Uiso 0.737(17) 1 calc PR A 1
C55 C -0.0118(2) -0.25062(19) -1.0271(4) 0.101(3) Uani 1 1 d . . .
H55 H -0.0301 -0.2378 -1.0616 0.121 Uiso 1 1 calc R . .
C56 C 0.00750(19) -0.40132(11) -1.0421(3) 0.0526(15) Uani 1 1 d . . .
C57 C 0.1494(2) -0.34166(15) -1.3722(5) 0.081(2) Uani 1 1 d . . .
H57 H 0.1436 -0.3270 -1.4070 0.097 Uiso 1 1 calc R . .
C58 C 0.2117(2) -0.55361(17) -1.2733(4) 0.088(2) Uani 1 1 d . . .
H58 H 0.2332 -0.5537 -1.2227 0.106 Uiso 1 1 calc R . .
C59 C 0.1616(3) -0.57713(15) -1.3769(5) 0.102(3) Uani 1 1 d . . .
H59 H 0.1475 -0.5935 -1.3987 0.122 Uiso 1 1 calc R . .
C60 C 0.1069(2) -0.36610(12) -1.0252(3) 0.0563(16) Uani 1 1 d . B .
C61 C 0.1888(2) -0.41585(15) -1.5703(4) 0.0723(19) Uani 1 1 d . . .
C62 C 0.0680(4) -0.2597(2) -1.1499(7) 0.0695(14) Uani 0.737(17) 1 d P A 1
H62 H 0.0401 -0.2660 -1.1786 0.083 Uiso 0.737(17) 1 calc PR A 1
C63 C 0.0756(2) -0.30922(15) -1.3788(4) 0.095(3) Uani 1 1 d . A .
H63 H 0.0698 -0.3189 -1.4249 0.114 Uiso 1 1 calc R . .
C64 C 0.18090(18) -0.38524(14) -1.3282(4) 0.0626(17) Uani 1 1 d . . .
C65 C 0.0470(2) -0.2597(2) -0.9092(4) 0.102(3) Uani 1 1 d . C .
C66 C 0.3013(3) -0.40947(18) -1.3732(4) 0.090(2) Uani 1 1 d . . .
H66 H 0.2857 -0.3989 -1.3528 0.108 Uiso 1 1 calc R . .
C67 C 0.0289(2) -0.43210(13) -1.5075(3) 0.0583(16) Uani 1 1 d . . .
H67 H 0.0296 -0.4487 -1.5317 0.070 Uiso 1 1 calc R . .
C68 C 0.0194(2) -0.24179(18) -0.9601(4) 0.099(3) Uani 1 1 d . . .
H68 H 0.0219 -0.2230 -0.9486 0.118 Uiso 1 1 calc R . .
C69 C 0.2257(3) -0.42133(18) -1.5765(4) 0.092(2) Uani 1 1 d . . .
H69 H 0.2340 -0.4397 -1.5748 0.110 Uiso 1 1 calc R . .
C70 C 0.1089(2) -0.31761(13) -1.3113(4) 0.075(2) Uani 1 1 d . . .
C71 C 0.0798(2) -0.44034(18) -1.6885(4) 0.097(3) Uani 1 1 d . . .
H71 H 0.0704 -0.4293 -1.6582 0.117 Uiso 1 1 calc R . .
C72 C 0.0590(2) -0.27403(16) -1.3121(4) 0.107(3) Uani 1 1 d . A .
H72 H 0.0415 -0.2593 -1.3119 0.129 Uiso 1 1 calc R . .
C73 C 0.1751(2) -0.29717(13) -0.9043(4) 0.0640(17) Uani 1 1 d . . .
C74 C 0.2141(2) -0.25309(15) -0.8291(4) 0.076(2) Uani 1 1 d . B .
C75 C 0.2909(2) -0.43567(17) -1.3899(4) 0.082(2) Uani 1 1 d . . .
C76 C 0.0941(2) -0.16843(14) -0.8517(4) 0.078(2) Uani 1 1 d . C .
C77 C 0.22499(19) -0.42592(15) -1.3472(4) 0.0662(18) Uani 1 1 d . . .
C78 C 0.1222(2) -0.21375(17) -0.6487(4) 0.1591(19) Uani 1 1 d G C .
C128 C 0.0804(2) -0.21960(16) -0.6649(4) 0.1591(19) Uani 1 1 d G . .
H128 H 0.0648 -0.2314 -0.7059 0.191 Uiso 1 1 calc R C .
C144 C 0.06133(19) -0.20817(17) -0.6211(4) 0.1591(19) Uani 1 1 d G C .
H144 H 0.0327 -0.2122 -0.6322 0.191 Uiso 1 1 calc R . .
C152 C 0.0841(2) -0.19089(17) -0.5611(4) 0.1591(19) Uani 1 1 d G . .
H152 H 0.0711 -0.1831 -0.5312 0.191 Uiso 1 1 calc R C .
C125 C 0.1260(2) -0.18503(16) -0.5449(4) 0.1591(19) Uani 1 1 d G C .
H125 H 0.1415 -0.1732 -0.5039 0.191 Uiso 1 1 calc R . .
C124 C 0.14499(19) -0.19646(18) -0.5887(4) 0.1591(19) Uani 1 1 d G . .
H124 H 0.1736 -0.1925 -0.5776 0.191 Uiso 1 1 calc R C .
C79 C 0.1925(3) -0.57703(17) -1.3049(4) 0.097(2) Uani 1 1 d . . .
H79 H 0.2006 -0.5934 -1.2767 0.116 Uiso 1 1 calc R . .
C80 C 0.1295(2) -0.19898(16) -0.9317(4) 0.077(2) Uani 1 1 d . A .
C81 C 0.0261(2) -0.38376(13) -1.4376(4) 0.0671(17) Uani 1 1 d . . .
H81 H 0.0252 -0.3671 -1.4140 0.080 Uiso 1 1 calc R . .
C82 C 0.0511(2) -0.28728(16) -1.3801(4) 0.101(3) Uani 1 1 d . . .
C83 C 0.0810(3) -0.25049(18) -0.8394(4) 0.103(3) Uani 1 1 d . . .
C84 C 0.0525(3) -0.4465(2) -1.7625(5) 0.126(4) Uani 1 1 d . . .
H84 H 0.0243 -0.4400 -1.7821 0.151 Uiso 1 1 calc R . .
C85 C 0.2625(2) -0.2004(3) -0.9558(5) 0.100(3) Uani 1 1 d . D .
H85 H 0.2647 -0.2084 -0.9989 0.120 Uiso 1 1 calc R . .
C87 C 0.2696(2) -0.1730(2) -0.9424(5) 0.093(2) Uani 1 1 d . . .
H87 H 0.2760 -0.1621 -0.9768 0.111 Uiso 1 1 calc R D .
C88 C 0.0651(2) -0.46179(15) -1.8080(4) 0.080(2) Uani 1 1 d . . .
H88 H 0.0461 -0.4660 -1.8590 0.096 Uiso 1 1 calc R . .
C89 C 0.2939(3) -0.4957(2) -1.2990(5) 0.105(3) Uani 1 1 d . . .
H89 H 0.2949 -0.4996 -1.3467 0.126 Uiso 1 1 calc R . .
C91 C 0.1724(2) -0.36349(16) -1.3788(4) 0.078(2) Uani 1 1 d . . .
H91 H 0.1825 -0.3637 -1.4178 0.093 Uiso 1 1 calc R . .
C93 C 0.1105(3) -0.31797(18) -0.9898(5) 0.0774(14) Uani 0.767(7) 1 d P B 1
H93 H 0.0812 -0.3166 -1.0218 0.093 Uiso 0.767(7) 1 calc PR B 1
C94 C 0.1594(3) -0.14452(19) -0.9523(5) 0.101(3) Uani 1 1 d . . .
H94 H 0.1485 -0.1584 -0.9897 0.121 Uiso 1 1 calc R C .
C95 C 0.1969(2) -0.27316(17) -0.8629(4) 0.079(2) Uani 1 1 d . B .
C96 C -0.0174(2) -0.27751(18) -1.0461(4) 0.107(3) Uani 1 1 d . . .
C97 C 0.1177(4) -0.2326(4) -1.0449(11) 0.0695(14) Uani 0.737(17) 1 d P A 1
C98 C 0.3130(2) -0.45119(19) -1.4212(5) 0.111(3) Uani 1 1 d . . .
H98 H 0.3061 -0.4696 -1.4337 0.133 Uiso 1 1 calc R . .
C99 C 0.1326(3) -0.29529(18) -0.9479(5) 0.0774(14) Uani 0.767(7) 1 d P B 1
H99 H 0.1182 -0.2788 -0.9499 0.093 Uiso 0.767(7) 1 calc PR B 1
C100 C 0.1732(3) -0.34322(18) -0.9413(5) 0.0774(14) Uani 0.800(7) 1 d P B 1
H100 H 0.1878 -0.3596 -0.9396 0.093 Uiso 0.800(7) 1 calc PR B 1
C101 C 0.0410(3) -0.2866(2) -0.9230(5) 0.130(4) Uani 1 1 d . . .
H101 H 0.0584 -0.2991 -0.8860 0.156 Uiso 1 1 calc R C .
C102 C 0.1889(3) -0.1000(2) -0.9164(7) 0.143(4) Uani 1 1 d . . .
H102 H 0.1972 -0.0832 -0.9299 0.172 Uiso 1 1 calc R C .
C103 C 0.3128(3) -0.5135(2) -1.2389(6) 0.120(3) Uani 1 1 d . . .
H103 H 0.3259 -0.5297 -1.2448 0.144 Uiso 1 1 calc R . .
C104 C 0.3119(3) -0.5070(2) -1.1707(7) 0.123(3) Uani 1 1 d . . .
H104 H 0.3252 -0.5187 -1.1284 0.148 Uiso 1 1 calc R . .
C105 C 0.1799(3) -0.12786(18) -0.8259(5) 0.119(3) Uani 1 1 d . . .
H105 H 0.1835 -0.1308 -0.7747 0.142 Uiso 1 1 calc R C .
C106 C 0.2516(3) -0.4019(2) -1.5851(5) 0.103(3) Uani 1 1 d . . .
H106 H 0.2762 -0.4066 -1.5920 0.123 Uiso 1 1 calc R . .
C107 C 0.3339(4) -0.3975(2) -1.3850(6) 0.130(3) Uani 1 1 d . . .
H107 H 0.3403 -0.3789 -1.3737 0.156 Uiso 1 1 calc R . .
C108 C 0.0563(5) -0.1516(3) -0.7796(8) 0.150(4) Uani 1 1 d . C .
H108 H 0.0557 -0.1461 -0.7327 0.180 Uiso 1 1 calc R . .
C110 C 0.1756(4) -0.2572(2) -0.6538(6) 0.149(5) Uani 0.556(14) 1 d PG C 1
C132 C 0.1724(4) -0.2821(2) -0.6894(5) 0.149(5) Uani 0.556(14) 1 d PG C 1
H132 H 0.1523 -0.2846 -0.7407 0.179 Uiso 0.556(14) 1 calc PR C 1
C17A C 0.1985(5) -0.30325(19) -0.6500(6) 0.149(5) Uani 0.556(14) 1 d PG C 1
H17A H 0.1963 -0.3202 -0.6743 0.179 Uiso 0.556(14) 1 calc PR C 1
C86 C 0.2278(4) -0.2996(2) -0.5749(6) 0.149(5) Uani 0.556(14) 1 d PG C 1
H86 H 0.2457 -0.3141 -0.5480 0.179 Uiso 0.556(14) 1 calc PR C 1
C136 C 0.2310(4) -0.2747(2) -0.5393(5) 0.149(5) Uani 0.556(14) 1 d PG C 1
H136 H 0.2511 -0.2722 -0.4880 0.179 Uiso 0.556(14) 1 calc PR C 1
C138 C 0.2049(5) -0.25353(19) -0.5788(6) 0.149(5) Uani 0.556(14) 1 d PG C 1
H138 H 0.2071 -0.2365 -0.5544 0.179 Uiso 0.556(14) 1 calc PR C 1
C11B C 0.1783(5) -0.2584(3) -0.6446(9) 0.143(6) Uani 0.444(14) 1 d PG C 2
C1A C 0.2093(6) -0.2709(3) -0.6611(9) 0.143(6) Uani 0.444(14) 1 d PG C 2
H1A H 0.2139 -0.2654 -0.7043 0.171 Uiso 0.444(14) 1 calc PR C 2
C17B C 0.2334(5) -0.2915(3) -0.6142(11) 0.143(6) Uani 0.444(14) 1 d PG C 2
H17B H 0.2545 -0.3001 -0.6254 0.171 Uiso 0.444(14) 1 calc PR C 2
C86B C 0.2266(5) -0.2996(3) -0.5508(9) 0.143(6) Uani 0.444(14) 1 d PG C 2
H86B H 0.2432 -0.3137 -0.5188 0.171 Uiso 0.444(14) 1 calc PR C 2
C1B C 0.1957(6) -0.2870(3) -0.5344(8) 0.143(6) Uani 0.444(14) 1 d PG C 2
H1B H 0.1911 -0.2925 -0.4911 0.171 Uiso 0.444(14) 1 calc PR C 2
C1C C 0.1716(5) -0.2664(3) -0.5813(10) 0.143(6) Uani 0.444(14) 1 d PG C 2
H1C H 0.1504 -0.2578 -0.5701 0.171 Uiso 0.444(14) 1 calc PR C 2
C111 C 0.2405(5) -0.3759(3) -1.5835(6) 0.140(4) Uani 1 1 d . . .
H111 H 0.2581 -0.3620 -1.5879 0.168 Uiso 1 1 calc R . .
C112 C 0.2926(3) -0.4841(2) -1.1603(5) 0.109(3) Uani 1 1 d . . .
H112 H 0.2929 -0.4799 -1.1118 0.130 Uiso 1 1 calc R . .
C113 C 0.2048(5) -0.3693(2) -1.5757(8) 0.168(5) Uani 1 1 d . . .
H113 H 0.1978 -0.3508 -1.5748 0.201 Uiso 1 1 calc R . .
C114 C 0.0209(4) -0.1505(3) -0.8471(11) 0.164(5) Uani 1 1 d . . .
H114 H -0.0048 -0.1446 -0.8461 0.197 Uiso 1 1 calc R C .
C115 C 0.3462(3) -0.4388(3) -1.4340(7) 0.146(4) Uani 1 1 d . . .
H115 H 0.3609 -0.4488 -1.4573 0.176 Uiso 1 1 calc R . .
C116 C 0.1732(3) -0.1201(3) -0.9713(6) 0.130(3) Uani 1 1 d . C .
H116 H 0.1717 -0.1174 -1.0213 0.156 Uiso 1 1 calc R . .
C117 C 0.1780(3) -0.3890(2) -1.5689(5) 0.110(3) Uani 1 1 d . . .
H117 H 0.1530 -0.3841 -1.5635 0.132 Uiso 1 1 calc R . .
C118 C 0.0930(3) -0.16111(19) -0.7827(6) 0.117(3) Uani 1 1 d . . .
H118 H 0.1178 -0.1627 -0.7366 0.140 Uiso 1 1 calc R C .
C119 C 0.0210(3) -0.1575(3) -0.9139(8) 0.143(4) Uani 1 1 d . C .
H119 H -0.0043 -0.1563 -0.9593 0.172 Uiso 1 1 calc R . .
C121 C 0.1926(4) -0.1037(2) -0.8450(6) 0.152(5) Uani 1 1 d . C .
H121 H 0.2039 -0.0898 -0.8078 0.182 Uiso 1 1 calc R . .
C122 C 0.3570(3) -0.4128(3) -1.4133(7) 0.148(4) Uani 1 1 d . . .
H122 H 0.3807 -0.4051 -1.4183 0.178 Uiso 1 1 calc R . .
C123 C 0.1961(3) -0.32112(18) -0.8991(5) 0.0774(14) Uani 0.800(7) 1 d P B 1
H123 H 0.2253 -0.3226 -0.8675 0.093 Uiso 0.800(7) 1 calc PR B 1
C129 C 0.0089(3) -0.2959(2) -0.9925(5) 0.141(4) Uani 1 1 d . C .
H129 H 0.0052 -0.3148 -1.0026 0.169 Uiso 1 1 calc R . .
C4A C 0.0978(4) -0.2669(3) -1.1695(7) 0.0695(14) Uani 0.737(17) 1 d P A 1
C5A C 0.2862(2) -0.2345(2) -0.7047(5) 0.127(3) Uani 0.646(10) 1 d PG D 1
C12A C 0.3126(3) -0.2508(2) -0.7242(4) 0.127(3) Uani 0.646(10) 1 d PG D 1
H12A H 0.3045 -0.2561 -0.7760 0.152 Uiso 0.646(10) 1 calc PR D 1
C14A C 0.3508(3) -0.2595(2) -0.6681(5) 0.127(3) Uani 0.646(10) 1 d PG D 1
H14A H 0.3689 -0.2707 -0.6814 0.152 Uiso 0.646(10) 1 calc PR D 1
C7A C 0.3626(2) -0.2518(2) -0.5923(5) 0.127(3) Uani 0.646(10) 1 d PG D 1
H7A H 0.3887 -0.2578 -0.5539 0.152 Uiso 0.646(10) 1 calc PR D 1
C6A C 0.3362(3) -0.2355(2) -0.5728(4) 0.127(3) Uani 0.646(10) 1 d PG D 1
H6A H 0.3443 -0.2303 -0.5210 0.152 Uiso 0.646(10) 1 calc PR D 1
C8A C 0.2980(3) -0.2268(2) -0.6290(5) 0.127(3) Uani 0.646(10) 1 d PG D 1
H8A H 0.2800 -0.2156 -0.6156 0.152 Uiso 0.646(10) 1 calc PR D 1
C5B C 0.2825(3) -0.2380(3) -0.7033(9) 0.117(6) Uani 0.354(10) 1 d PG D 2
C3 C 0.2804(3) -0.2614(3) -0.6651(10) 0.117(6) Uani 0.354(10) 1 d PG D 2
H3 H 0.2542 -0.2703 -0.6785 0.141 Uiso 0.354(10) 1 calc PR D 2
C19 C 0.3167(4) -0.2717(3) -0.6071(9) 0.117(6) Uani 0.354(10) 1 d PG D 2
H19 H 0.3152 -0.2877 -0.5809 0.141 Uiso 0.354(10) 1 calc PR D 2
C7B C 0.3550(3) -0.2587(3) -0.5873(9) 0.117(6) Uani 0.354(10) 1 d PG D 2
H7B H 0.3798 -0.2658 -0.5477 0.141 Uiso 0.354(10) 1 calc PR D 2
C2 C 0.3572(3) -0.2353(3) -0.6256(10) 0.117(6) Uani 0.354(10) 1 d PG D 2
H2 H 0.3834 -0.2264 -0.6121 0.141 Uiso 0.354(10) 1 calc PR D 2
C1 C 0.3209(4) -0.2250(3) -0.6836(10) 0.117(6) Uani 0.354(10) 1 d PG D 2
H1 H 0.3224 -0.2090 -0.7097 0.141 Uiso 0.354(10) 1 calc PR D 2
Cl1 Cl 0.00058(13) -0.32101(8) -1.1772(2) 0.0933(11) Uani 0.50 1 d PD E -1
Cl2 Cl -0.01070(15) -0.36231(11) -1.2897(2) 0.1105(14) Uani 0.50 1 d PD E -1
C1S C 0.0275(4) -0.3419(3) -1.2169(9) 0.096(5) Uani 0.50 1 d PD E -1
H1SA H 0.0479 -0.3535 -1.1766 0.115 Uiso 0.50 1 calc PR E -1
H1SB H 0.0431 -0.3307 -1.2392 0.115 Uiso 0.50 1 calc PR E -1
Cl3 Cl 0.24033(12) -0.40210(8) -0.9686(3) 0.1931(14) Uani 1 1 d . . .
Cl4 Cl 0.3158(3) -0.4315(2) -0.8804(7) 0.317(7) Uani 0.696(9) 1 d P F 1
C2S C 0.2616(4) -0.4294(3) -0.9131(11) 0.215(7) Uani 1 1 d . F 1
H2SA H 0.2489 -0.4459 -0.9428 0.258 Uiso 1 1 calc R F 1
H2SB H 0.2543 -0.4289 -0.8685 0.258 Uiso 1 1 calc R F 1
C1D C 0.1482(11) -0.3402(7) -0.900(2) 0.0774(14) Uani 0.200(7) 1 d P B 2
H1D H 0.1456 -0.3550 -0.8712 0.093 Uiso 0.200(7) 1 calc PR B 2
C1E C 0.1690(11) -0.3153(7) -0.862(2) 0.0774(14) Uani 0.200(7) 1 d P B 2
H1E H 0.1776 -0.3127 -0.8084 0.093 Uiso 0.200(7) 1 calc PR B 2
C93A C 0.1353(10) -0.3210(6) -1.0192(19) 0.0774(14) Uani 0.233(7) 1 d P B 2
H93A H 0.1230 -0.3212 -1.0735 0.093 Uiso 0.233(7) 1 calc PR B 2
C99A C 0.1560(10) -0.2981(6) -0.9830(18) 0.0774(14) Uani 0.233(7) 1 d P B 2
H99A H 0.1571 -0.2829 -1.0121 0.093 Uiso 0.233(7) 1 calc PR B 2
Cl4A Cl 0.3001(6) -0.4109(6) -0.8187(16) 0.317(7) Uani 0.304(9) 1 d P F 2
C4B C 0.1060(11) -0.2625(8) -1.182(2) 0.0695(14) Uani 0.263(17) 1 d P A 2
C45A C 0.1434(9) -0.2477(7) -1.1423(17) 0.0695(14) Uani 0.263(17) 1 d P A 2
H45A H 0.1653 -0.2487 -1.1594 0.083 Uiso 0.263(17) 1 calc PR A 2
C62A C 0.0681(10) -0.2509(6) -1.1664(18) 0.0695(14) Uani 0.263(17) 1 d P A 2
H62A H 0.0408 -0.2560 -1.2026 0.083 Uiso 0.263(17) 1 calc PR A 2
C50A C 0.0689(10) -0.2348(6) -1.1091(17) 0.0695(14) Uani 0.263(17) 1 d P A 2
H50A H 0.0445 -0.2264 -1.1086 0.083 Uiso 0.263(17) 1 calc PR A 2
C97A C 0.1094(11) -0.2319(12) -1.050(3) 0.0695(14) Uani 0.263(17) 1 d P A 2
C54A C 0.1493(9) -0.2318(7) -1.0789(16) 0.0695(14) Uani 0.263(17) 1 d P A 2
H54A H 0.1742 -0.2215 -1.0532 0.083 Uiso 0.263(17) 1 calc PR A 2

loop_
_atom_site_aniso_label
_atom_site_aniso_U_11
_atom_site_aniso_U_22
_atom_site_aniso_U_33
_atom_site_aniso_U_23
_atom_site_aniso_U_13
_atom_site_aniso_U_12
I2 0.0638(3) 0.1052(5) 0.1014(4) -0.0466(3) 0.0291(3) 0.0010(3)
I1 0.1496(6) 0.0828(5) 0.0790(4) -0.0268(3) -0.0033(3) -0.0232(4)
Cu2 0.0483(5) 0.0633(6) 0.0627(5) -0.0150(4) 0.0167(4) 0.0006(4)
Cu1 0.0702(6) 0.0671(7) 0.0626(6) -0.0203(5) 0.0077(5) -0.0114(5)
P4 0.0491(9) 0.0509(10) 0.0493(9) -0.0082(7) 0.0137(7) 0.0020(7)
P5 0.0579(9) 0.0543(11) 0.0607(10) -0.0103(8) 0.0220(8) -0.0013(8)
P1 0.0633(11) 0.0610(12) 0.0767(11) -0.0163(9) 0.0092(9) -0.0141(9)
P6 0.0466(9) 0.0722(12) 0.0692(11) -0.0213(9) 0.0124(8) 0.0018(8)
P2 0.0780(12) 0.0866(14) 0.0634(11) -0.0055(10) 0.0063(9) -0.0116(10)
P3 0.0703(11) 0.0703(13) 0.0580(10) -0.0187(9) 0.0095(8) -0.0049(9)
C4 0.062(4) 0.039(4) 0.055(4) 0.008(3) 0.022(3) 0.009(3)
C5 0.054(4) 0.053(4) 0.058(4) 0.009(3) 0.011(3) 0.002(3)
C6 0.046(4) 0.039(4) 0.050(4) 0.006(3) 0.014(3) 0.005(3)
C7 0.055(4) 0.044(4) 0.053(4) -0.012(3) 0.022(3) -0.002(3)
C8 0.055(4) 0.040(4) 0.050(4) -0.006(3) 0.019(3) 0.003(3)
C9 0.075(4) 0.039(4) 0.060(4) -0.006(3) 0.025(3) -0.001(3)
C10 0.062(4) 0.053(4) 0.055(4) -0.005(3) 0.016(3) 0.011(3)
C11 0.056(4) 0.049(4) 0.052(4) -0.002(3) 0.017(3) -0.001(3)
C12 0.070(4) 0.035(4) 0.060(4) -0.009(3) 0.029(3) -0.007(3)
C13 0.067(4) 0.055(4) 0.050(4) 0.004(3) 0.021(3) -0.002(3)
C14 0.064(4) 0.050(4) 0.060(4) 0.003(3) 0.022(3) 0.004(3)
C15 0.048(4) 0.090(6) 0.074(5) -0.015(4) 0.019(3) 0.007(4)
C16 0.073(4) 0.050(4) 0.060(4) -0.009(3) 0.027(3) -0.001(3)
C17 0.070(4) 0.047(4) 0.061(4) -0.007(3) 0.034(3) -0.004(3)
C18 0.060(4) 0.057(5) 0.054(4) -0.017(4) -0.002(3) 0.008(3)
C20 0.080(5) 0.045(4) 0.061(4) -0.010(3) 0.032(3) -0.009(3)
C21 0.075(4) 0.049(4) 0.049(3) 0.003(3) 0.026(3) 0.004(4)
C22 0.045(4) 0.072(6) 0.075(5) -0.012(4) 0.005(3) -0.019(3)
C23 0.064(4) 0.042(4) 0.048(3) -0.001(3) 0.021(3) -0.008(3)
C24 0.055(4) 0.075(5) 0.063(4) -0.020(4) 0.007(3) 0.001(3)
C25 0.054(4) 0.065(5) 0.063(4) -0.019(3) 0.008(3) -0.011(4)
C26 0.066(4) 0.049(4) 0.049(4) -0.003(3) 0.013(3) 0.001(3)
C27 0.064(4) 0.050(4) 0.054(4) 0.000(3) 0.020(3) -0.001(3)
C28 0.073(5) 0.056(5) 0.081(5) -0.012(4) 0.034(4) 0.002(4)
C29 0.063(4) 0.037(4) 0.057(4) 0.002(3) 0.022(3) 0.000(3)
C30 0.068(4) 0.047(4) 0.063(4) 0.000(3) 0.026(3) 0.002(3)
C31 0.106(5) 0.043(5) 0.061(4) -0.004(4) 0.010(4) 0.012(4)
C32 0.066(4) 0.063(5) 0.071(5) -0.022(4) -0.006(3) 0.014(4)
C33 0.060(4) 0.071(5) 0.066(4) -0.017(4) 0.016(3) 0.002(4)
C34 0.063(5) 0.095(7) 0.101(7) -0.012(6) 0.006(4) -0.011(4)
C35 0.066(4) 0.079(5) 0.100(6) -0.018(5) 0.038(4) -0.006(4)
C36 0.046(4) 0.056(4) 0.058(4) 0.006(3) 0.015(3) 0.007(3)
C37 0.060(4) 0.081(6) 0.071(5) -0.011(4) 0.010(3) -0.022(4)
C38 0.073(4) 0.053(4) 0.043(3) -0.008(3) 0.022(3) -0.001(3)
C39 0.070(4) 0.035(4) 0.065(4) -0.003(3) 0.032(3) -0.006(3)
C40 0.077(4) 0.052(5) 0.069(4) 0.004(4) 0.005(4) 0.004(4)
C41 0.079(5) 0.085(6) 0.055(4) -0.010(4) 0.009(3) -0.012(4)
C42 0.068(4) 0.038(4) 0.052(4) 0.002(3) 0.022(3) 0.009(3)
C43 0.075(6) 0.137(8) 0.095(6) -0.021(5) 0.026(5) -0.001(5)
C44 0.064(4) 0.044(4) 0.059(4) -0.005(3) 0.019(3) 0.006(3)
C45 0.052(2) 0.062(3) 0.068(3) -0.019(2) -0.0010(18) 0.005(2)
C46 0.087(5) 0.117(7) 0.069(5) 0.005(5) 0.005(4) -0.037(5)
C47 0.070(4) 0.053(4) 0.071(4) -0.005(3) 0.025(4) 0.010(4)
C48 0.060(4) 0.066(5) 0.063(4) -0.009(3) 0.023(3) 0.006(3)
C49 0.047(4) 0.091(6) 0.079(5) -0.028(5) 0.007(4) -0.009(4)
C50 0.052(2) 0.062(3) 0.068(3) -0.019(2) -0.0010(18) 0.005(2)
C51 0.051(4) 0.044(4) 0.052(4) 0.004(3) 0.010(3) 0.006(3)
C52 0.068(4) 0.085(6) 0.079(5) -0.033(4) -0.003(4) 0.021(4)
C53 0.097(6) 0.061(5) 0.057(4) -0.002(3) 0.030(4) 0.004(4)
C54 0.052(2) 0.062(3) 0.068(3) -0.019(2) -0.0010(18) 0.005(2)
C55 0.079(5) 0.095(7) 0.091(6) 0.030(5) -0.002(4) -0.030(5)
C56 0.073(4) 0.030(4) 0.054(3) -0.010(3) 0.025(3) -0.009(3)
C57 0.083(5) 0.058(5) 0.083(5) -0.001(4) 0.016(4) 0.015(4)
C58 0.077(5) 0.082(6) 0.078(5) 0.012(5) 0.004(4) 0.018(5)
C59 0.128(7) 0.050(5) 0.090(6) -0.004(4) 0.008(5) 0.006(5)
C60 0.070(4) 0.049(4) 0.047(3) -0.010(3) 0.021(3) -0.011(3)
C61 0.082(5) 0.059(5) 0.074(4) -0.023(4) 0.031(4) -0.015(4)
C62 0.052(2) 0.062(3) 0.068(3) -0.019(2) -0.0010(18) 0.005(2)
C63 0.091(5) 0.070(5) 0.081(5) -0.029(4) -0.005(4) 0.026(4)
C64 0.043(3) 0.064(5) 0.065(4) -0.020(4) 0.007(3) 0.000(3)
C65 0.080(5) 0.105(7) 0.079(5) 0.016(5) -0.007(4) -0.039(5)
C66 0.083(5) 0.090(7) 0.090(5) -0.025(5) 0.029(4) -0.027(5)
C67 0.062(4) 0.046(4) 0.063(4) -0.008(3) 0.023(3) -0.001(3)
C68 0.078(5) 0.106(7) 0.086(5) 0.014(5) 0.009(5) -0.034(5)
C69 0.103(6) 0.088(6) 0.082(5) -0.016(4) 0.036(5) -0.035(5)
C70 0.073(4) 0.053(4) 0.067(4) -0.022(4) -0.003(4) 0.013(4)
C71 0.067(5) 0.132(7) 0.070(5) -0.036(5) 0.005(4) 0.025(5)
C72 0.089(5) 0.084(6) 0.093(6) -0.039(5) -0.019(4) 0.029(4)
C73 0.072(4) 0.045(4) 0.074(4) -0.017(3) 0.029(4) -0.019(3)
C74 0.070(4) 0.060(5) 0.085(5) -0.026(4) 0.019(4) -0.017(4)
C75 0.061(4) 0.089(6) 0.083(5) -0.031(4) 0.018(4) -0.004(4)
C76 0.082(5) 0.075(5) 0.077(5) -0.003(4) 0.033(4) 0.008(4)
C77 0.049(4) 0.062(5) 0.072(4) -0.026(4) 0.010(3) -0.010(3)
C78 0.151(4) 0.212(6) 0.127(4) 0.013(3) 0.070(3) 0.022(4)
C128 0.151(4) 0.212(6) 0.127(4) 0.013(3) 0.070(3) 0.022(4)
C144 0.151(4) 0.212(6) 0.127(4) 0.013(3) 0.070(3) 0.022(4)
C152 0.151(4) 0.212(6) 0.127(4) 0.013(3) 0.070(3) 0.022(4)
C125 0.151(4) 0.212(6) 0.127(4) 0.013(3) 0.070(3) 0.022(4)
C124 0.151(4) 0.212(6) 0.127(4) 0.013(3) 0.070(3) 0.022(4)
C79 0.120(6) 0.061(6) 0.077(5) 0.010(4) 0.009(5) 0.016(5)
C80 0.064(4) 0.082(5) 0.066(5) -0.014(4) 0.009(3) 0.002(4)
C81 0.075(5) 0.050(4) 0.082(5) -0.008(3) 0.039(4) 0.004(4)
C82 0.081(5) 0.088(6) 0.077(5) -0.042(4) -0.025(4) 0.032(4)
C83 0.102(6) 0.116(7) 0.070(5) 0.008(5) 0.014(5) -0.045(5)
C84 0.074(5) 0.204(11) 0.079(6) -0.032(6) 0.012(5) 0.050(6)
C85 0.060(5) 0.143(10) 0.087(6) -0.010(6) 0.020(4) -0.003(5)
C87 0.066(5) 0.113(8) 0.091(6) 0.016(6) 0.024(4) -0.009(5)
C88 0.085(5) 0.079(5) 0.062(4) -0.004(4) 0.016(4) -0.008(4)
C89 0.079(5) 0.131(8) 0.080(5) 0.011(5) 0.010(4) 0.031(5)
C91 0.081(5) 0.073(6) 0.071(5) -0.010(4) 0.024(4) 0.005(4)
C93 0.090(4) 0.057(3) 0.079(3) -0.014(2) 0.030(2) -0.013(2)
C94 0.104(6) 0.096(7) 0.088(6) -0.009(5) 0.026(5) -0.030(5)
C95 0.075(5) 0.082(6) 0.079(5) -0.008(5) 0.030(4) -0.007(5)
C96 0.087(5) 0.084(7) 0.092(6) 0.043(5) -0.020(4) -0.037(5)
C97 0.052(2) 0.062(3) 0.068(3) -0.019(2) -0.0010(18) 0.005(2)
C98 0.068(5) 0.103(7) 0.162(8) -0.039(6) 0.049(6) -0.033(5)
C99 0.090(4) 0.057(3) 0.079(3) -0.014(2) 0.030(2) -0.013(2)
C100 0.090(4) 0.057(3) 0.079(3) -0.014(2) 0.030(2) -0.013(2)
C101 0.112(7) 0.108(8) 0.095(6) 0.025(5) -0.031(5) -0.023(6)
C102 0.152(9) 0.114(8) 0.114(9) 0.010(7) 0.006(7) -0.059(7)
C103 0.101(7) 0.147(9) 0.094(7) 0.001(7) 0.023(6) 0.039(6)
C104 0.081(6) 0.122(9) 0.132(10) 0.007(7) 0.009(6) 0.022(6)
C105 0.174(9) 0.068(6) 0.074(5) -0.009(5) 0.011(5) -0.028(6)
C106 0.105(6) 0.100(8) 0.103(6) -0.018(5) 0.043(5) -0.040(6)
C107 0.135(9) 0.133(9) 0.138(8) -0.049(7) 0.071(7) -0.050(8)
C108 0.156(11) 0.185(12) 0.134(10) 0.005(8) 0.084(9) 0.056(9)
C110 0.183(10) 0.090(6) 0.100(6) 0.010(4) -0.016(5) -0.004(6)
C132 0.183(10) 0.090(6) 0.100(6) 0.010(4) -0.016(5) -0.004(6)
C17A 0.183(10) 0.090(6) 0.100(6) 0.010(4) -0.016(5) -0.004(6)
C86 0.183(10) 0.090(6) 0.100(6) 0.010(4) -0.016(5) -0.004(6)
C136 0.183(10) 0.090(6) 0.100(6) 0.010(4) -0.016(5) -0.004(6)
C138 0.183(10) 0.090(6) 0.100(6) 0.010(4) -0.016(5) -0.004(6)
C11B 0.187(13) 0.109(9) 0.127(9) 0.028(6) 0.060(8) 0.017(8)
C1A 0.187(13) 0.109(9) 0.127(9) 0.028(6) 0.060(8) 0.017(8)
C17B 0.187(13) 0.109(9) 0.127(9) 0.028(6) 0.060(8) 0.017(8)
C86B 0.187(13) 0.109(9) 0.127(9) 0.028(6) 0.060(8) 0.017(8)
C1B 0.187(13) 0.109(9) 0.127(9) 0.028(6) 0.060(8) 0.017(8)
C1C 0.187(13) 0.109(9) 0.127(9) 0.028(6) 0.060(8) 0.017(8)
C111 0.176(12) 0.125(12) 0.140(9) -0.035(7) 0.087(8) -0.090(10)
C112 0.107(7) 0.129(8) 0.085(6) -0.003(6) 0.035(5) -0.001(6)
C113 0.233(15) 0.071(7) 0.226(14) -0.015(7) 0.122(13) -0.065(10)
C114 0.107(9) 0.210(14) 0.201(14) -0.005(12) 0.090(11) 0.044(9)
C115 0.093(7) 0.168(11) 0.185(11) -0.084(9) 0.064(7) -0.043(7)
C116 0.139(8) 0.147(10) 0.098(7) 0.006(7) 0.042(6) -0.026(8)
C117 0.141(8) 0.082(7) 0.123(7) -0.014(5) 0.071(6) -0.025(6)
C118 0.123(8) 0.128(8) 0.107(7) 0.002(6) 0.055(6) 0.036(6)
C119 0.092(8) 0.182(12) 0.152(11) -0.001(9) 0.047(7) 0.010(7)
C121 0.229(13) 0.106(8) 0.070(7) -0.009(6) 0.012(7) -0.068(8)
C122 0.097(7) 0.201(14) 0.164(10) -0.052(9) 0.070(7) -0.057(8)
C123 0.090(4) 0.057(3) 0.079(3) -0.014(2) 0.030(2) -0.013(2)
C129 0.130(7) 0.106(7) 0.108(7) 0.029(6) -0.029(6) -0.040(6)
C4A 0.052(2) 0.062(3) 0.068(3) -0.019(2) -0.0010(18) 0.005(2)
C5A 0.103(5) 0.125(7) 0.112(5) 0.004(4) 0.005(4) 0.022(4)
C12A 0.103(5) 0.125(7) 0.112(5) 0.004(4) 0.005(4) 0.022(4)
C14A 0.103(5) 0.125(7) 0.112(5) 0.004(4) 0.005(4) 0.022(4)
C7A 0.103(5) 0.125(7) 0.112(5) 0.004(4) 0.005(4) 0.022(4)
C6A 0.103(5) 0.125(7) 0.112(5) 0.004(4) 0.005(4) 0.022(4)
C8A 0.103(5) 0.125(7) 0.112(5) 0.004(4) 0.005(4) 0.022(4)
C5B 0.066(6) 0.115(11) 0.115(9) 0.036(7) -0.018(5) -0.018(6)
C3 0.066(6) 0.115(11) 0.115(9) 0.036(7) -0.018(5) -0.018(6)
C19 0.066(6) 0.115(11) 0.115(9) 0.036(7) -0.018(5) -0.018(6)
C7B 0.066(6) 0.115(11) 0.115(9) 0.036(7) -0.018(5) -0.018(6)
C2 0.066(6) 0.115(11) 0.115(9) 0.036(7) -0.018(5) -0.018(6)
C1 0.066(6) 0.115(11) 0.115(9) 0.036(7) -0.018(5) -0.018(6)
Cl1 0.098(3) 0.082(3) 0.091(3) -0.007(2) 0.031(2) 0.010(2)
Cl2 0.113(3) 0.105(4) 0.081(2) -0.026(2) 0.007(2) -0.001(3)
C1S 0.081(10) 0.067(11) 0.103(12) -0.028(9) 0.001(9) -0.019(9)
Cl3 0.172(3) 0.166(3) 0.228(4) 0.014(3) 0.069(3) -0.013(2)
Cl4 0.199(7) 0.376(14) 0.339(12) 0.187(11) 0.076(6) -0.034(7)
C2S 0.125(10) 0.138(11) 0.307(19) 0.065(12) 0.014(11) -0.023(8)
C1D 0.090(4) 0.057(3) 0.079(3) -0.014(2) 0.030(2) -0.013(2)
C1E 0.090(4) 0.057(3) 0.079(3) -0.014(2) 0.030(2) -0.013(2)
C93A 0.090(4) 0.057(3) 0.079(3) -0.014(2) 0.030(2) -0.013(2)
C99A 0.090(4) 0.057(3) 0.079(3) -0.014(2) 0.030(2) -0.013(2)
Cl4A 0.199(7) 0.376(14) 0.339(12) 0.187(11) 0.076(6) -0.034(7)
C4B 0.052(2) 0.062(3) 0.068(3) -0.019(2) -0.0010(18) 0.005(2)
C45A 0.052(2) 0.062(3) 0.068(3) -0.019(2) -0.0010(18) 0.005(2)
C62A 0.052(2) 0.062(3) 0.068(3) -0.019(2) -0.0010(18) 0.005(2)
C50A 0.052(2) 0.062(3) 0.068(3) -0.019(2) -0.0010(18) 0.005(2)
C97A 0.052(2) 0.062(3) 0.068(3) -0.019(2) -0.0010(18) 0.005(2)
C54A 0.052(2) 0.062(3) 0.068(3) -0.019(2) -0.0010(18) 0.005(2)

loop_
_atom_type_symbol
_atom_type_description
_atom_type_scat_dispersion_real
_atom_type_scat_dispersion_imag
_atom_type_scat_source
C C 0.0181 0.0091 'International Tables Vol C Tables 4.2.6.8 and 6.1.1.4'
H H 0.0000 0.0000 'International Tables Vol C Tables 4.2.6.8 and 6.1.1.4'
P P 0.2955 0.4335 'International Tables Vol C Tables 4.2.6.8 and 6.1.1.4'
Cl Cl 0.3639 0.7018 'International Tables Vol C Tables 4.2.6.8 and 6.1.1.4'
Cu Cu -1.9646 0.5888 'International Tables Vol C Tables 4.2.6.8 and 6.1.1.4'
I I -0.3257 6.8362 'International Tables Vol C Tables 4.2.6.8 and 6.1.1.4'

loop_
_geom_angle_atom_site_label_1
_geom_angle_atom_site_label_2
_geom_angle_atom_site_label_3
_geom_angle
_geom_angle_site_symmetry_1
_geom_angle_site_symmetry_3
P4 Cu2 P6 110.04(7) . .
P4 Cu2 P5 105.34(6) . .
P6 Cu2 P5 105.95(7) . .
P4 Cu2 I2 109.15(5) . .
P6 Cu2 I2 111.07(5) . .
P5 Cu2 I2 115.07(5) . .
P2 Cu1 P3 107.74(7) . .
P2 Cu1 P1 112.76(8) . .
P3 Cu1 P1 105.34(7) . .
P2 Cu1 I1 109.67(6) . .
P3 Cu1 I1 111.24(6) . .
P1 Cu1 I1 110.02(6) . .
C5 P4 C10 101.0(3) . .
C5 P4 C6 102.8(3) . .
C10 P4 C6 103.3(3) . .
C5 P4 Cu2 114.1(2) . .
C10 P4 Cu2 120.9(2) . .
C6 P4 Cu2 112.57(19) . .
C16 P5 C61 104.4(3) . .
C16 P5 C27 99.7(3) . .
C61 P5 C27 104.2(3) . .
C16 P5 Cu2 110.3(2) . .
C61 P5 Cu2 112.1(3) . .
C27 P5 Cu2 123.9(2) . .
C74 P1 C5B 98.3(6) . .
C74 P1 C22 101.1(3) . .
C5B P1 C22 107.6(6) . .
C74 P1 C5A 103.2(4) . .
C22 P1 C5A 101.5(4) . .
C74 P1 Cu1 114.4(2) . .
C5B P1 Cu1 120.1(7) . .
C22 P1 Cu1 112.8(3) . .
C5A P1 Cu1 121.1(3) . .
C77 P6 C15 103.8(3) . .
C77 P6 C75 103.0(3) . .
C15 P6 C75 103.8(3) . .
C77 P6 Cu2 111.0(2) . .
C15 P6 Cu2 114.1(2) . .
C75 P6 Cu2 119.5(2) . .
C46 P2 C110 99.8(5) . .
C46 P2 C78 103.7(4) . .
C110 P2 C78 106.4(6) . .
C46 P2 C11B 102.5(6) . .
C78 P2 C11B 103.8(6) . .
C46 P2 Cu1 111.5(3) . .
C110 P2 Cu1 114.5(6) . .
C78 P2 Cu1 118.8(3) . .
C11B P2 Cu1 114.7(6) . .
C80 P3 C41 101.7(3) . .
C80 P3 C76 102.9(3) . .
C41 P3 C76 102.6(3) . .
C80 P3 Cu1 112.4(3) . .
C41 P3 Cu1 119.6(2) . .
C76 P3 Cu1 115.4(2) . .
C13 C4 C8 121.7(5) . .
C13 C4 H4 119.2 . .
C8 C4 H4 119.2 . .
C11 C5 P4 176.2(6) . .
C7 C6 C42 118.8(5) . .
C7 C6 P4 118.4(4) . .
C42 C6 P4 122.8(4) . .
C26 C7 C6 121.4(6) . .
C26 C7 H7 119.3 . .
C6 C7 H7 119.3 . .
C38 C8 C4 118.6(5) . .
C38 C8 C11 120.6(5) . .
C4 C8 C11 120.8(5) . .
C29 C9 C39 122.1(6) . .
C29 C9 H9 119.0 . .
C39 C9 H9 119.0 . .
C31 C10 C40 117.9(6) . .
C31 C10 P4 123.8(5) . .
C40 C10 P4 118.4(5) . .
C5 C11 C8 177.6(7) . .
C13 C12 C14 117.5(5) . .
C13 C12 C29 122.1(5) . .
C14 C12 C29 120.4(6) . .
C4 C13 C12 120.3(5) . .
C4 C13 H13 119.9 . .
C12 C13 H13 119.9 . .
C38 C14 C12 121.9(6) . .
C38 C14 H14 119.1 . .
C12 C14 H14 119.1 . .
C35 C15 C89 117.6(7) . .
C35 C15 P6 124.8(6) . .
C89 C15 P6 117.5(6) . .
C44 C16 P5 168.9(6) . .
C93A C17 C100 91.3(15) . .
C93A C17 C93 54.1(14) . .
C100 C17 C93 118.2(7) . .
C93A C17 C60 122.9(14) . .
C100 C17 C60 122.9(6) . .
C93 C17 C60 118.9(6) . .
C93A C17 C1D 115.4(19) . .
C100 C17 C1D 59.4(14) . .
C93 C17 C1D 88.7(14) . .
C60 C17 C1D 121.2(14) . .
C33 C18 C57 118.9(6) . .
C33 C18 C70 121.6(7) . .
C57 C18 C70 119.4(7) . .
C60 C20 C39 121.7(6) . .
C60 C20 H20 119.2 . .
C39 C20 H20 119.2 . .
C67 C21 C28 119.4(6) . .
C67 C21 C44 119.9(6) . .
C28 C21 C44 120.7(6) . .
C37 C22 C49 119.1(7) . .
C37 C22 P1 117.6(6) . .
C49 C22 P1 123.3(6) . .
C60 C23 C29 122.1(6) . .
C60 C23 H23 118.9 . .
C29 C23 H23 118.9 . .
C80 C24 C97 176.8(10) . .
C80 C24 C97A 171.6(15) . .
C77 C25 C64 176.6(8) . .
C51 C26 C7 119.5(6) . .
C51 C26 H26 120.2 . .
C7 C26 H26 120.2 . .
C48 C27 C71 117.7(6) . .
C48 C27 P5 118.9(5) . .
C71 C27 P5 123.3(5) . .
C81 C28 C21 120.1(6) . .
C81 C28 H28 120.0 . .
C21 C28 H28 120.0 . .
C9 C29 C23 117.7(5) . .
C9 C29 C12 119.9(5) . .
C23 C29 C12 122.3(5) . .
C67 C30 C56 121.8(6) 2_552 .
C67 C30 H30 119.1 2_552 .
C56 C30 H30 119.1 . .
C10 C31 C59 121.0(6) . .
C10 C31 H31 119.5 . .
C59 C31 H31 119.5 . .
C70 C32 C52 121.1(6) . .
C70 C32 H32 119.5 . .
C52 C32 H32 119.5 . .
C18 C33 C47 121.4(7) . .
C18 C33 H33 119.3 . .
C47 C33 H33 119.3 . .
C37 C34 C87 120.9(9) . .
C37 C34 H34 119.5 . .
C87 C34 H34 119.5 . .
C15 C35 C112 121.6(7) . .
C15 C35 H35 119.2 . .
C112 C35 H35 119.2 . .
C51 C36 C42 118.8(6) . .
C51 C36 H36 120.6 . .
C42 C36 H36 120.6 . .
C34 C37 C22 120.5(8) . .
C34 C37 H37 119.8 . .
C22 C37 H37 119.8 . .
C14 C38 C8 120.1(5) . .
C14 C38 H38 120.0 . .
C8 C38 H38 120.0 . .
C20 C39 C9 117.7(6) . .
C20 C39 C56 120.1(5) . .
C9 C39 C56 122.1(5) . .
C58 C40 C10 119.7(7) . .
C58 C40 H40 120.1 . .
C10 C40 H40 120.1 . .
C94 C41 C105 118.3(8) . .
C94 C41 P3 124.1(6) . .
C105 C41 P3 117.6(6) . .
C6 C42 C36 120.4(5) . .
C6 C42 H42 119.8 . .
C36 C42 H42 119.8 . .
C76 C43 C119 119.3(9) . .
C76 C43 H43 120.3 . .
C119 C43 H43 120.3 . .
C16 C44 C21 173.2(6) . .
C54 C45 C4A 119.2(10) . .
C54 C45 H45 120.4 . .
C4A C45 H45 120.4 . .
C83 C46 P2 171.7(8) . .
C33 C47 C64 120.0(6) . .
C33 C47 H47 120.0 . .
C64 C47 H47 120.0 . .
C27 C48 C53 122.4(6) . .
C27 C48 H48 118.8 . .
C53 C48 H48 118.8 . .
C22 C49 C85 120.1(8) . .
C22 C49 H49 120.0 . .
C85 C49 H49 120.0 . .
C62 C50 C97 122.1(12) . .
C62 C50 H50 118.9 . .
C97 C50 H50 118.9 . .
C26 C51 C36 121.2(5) . .
C26 C51 H51 119.4 . .
C36 C51 H51 119.4 . .
C72 C52 C32 118.4(6) . .
C72 C52 C4B 117.5(16) . .
C32 C52 C4B 122.1(15) . .
C72 C52 C4A 118.7(7) . .
C32 C52 C4A 122.6(7) . .
C48 C53 C88 119.3(6) . .
C48 C53 H53 120.3 . .
C88 C53 H53 120.3 . .
C97 C54 C45 123.8(11) . .
C97 C54 H54 118.1 . .
C45 C54 H54 118.1 . .
C68 C55 C96 122.0(8) . .
C68 C55 H55 119.0 . .
C96 C55 H55 119.0 . .
C81 C56 C30 117.8(6) 2_552 .
C81 C56 C39 122.1(5) 2_552 .
C30 C56 C39 120.0(6) . .
C18 C57 C91 120.7(7) . .
C18 C57 H57 119.7 . .
C91 C57 H57 119.7 . .
C79 C58 C40 121.3(7) . .
C79 C58 H58 119.4 . .
C40 C58 H58 119.4 . .
C79 C59 C31 120.2(7) . .
C79 C59 H59 119.9 . .
C31 C59 H59 119.9 . .
C20 C60 C23 118.7(5) . .
C20 C60 C17 118.7(5) . .
C23 C60 C17 122.6(6) . .
C69 C61 C117 117.6(7) . .
C69 C61 P5 119.8(6) . .
C117 C61 P5 122.5(7) . .
C4A C62 C50 120.3(11) . .
C4A C62 H62 119.8 . .
C50 C62 H62 119.8 . .
C82 C63 C70 121.5(6) . .
C82 C63 H63 119.3 . .
C70 C63 H63 119.3 . .
C47 C64 C91 118.9(6) . .
C47 C64 C25 122.4(7) . .
C91 C64 C25 118.7(6) . .
C101 C65 C68 119.2(7) . .
C101 C65 C83 119.4(8) . .
C68 C65 C83 121.2(9) . .
C75 C66 C107 122.1(9) . .
C75 C66 H66 118.9 . .
C107 C66 H66 118.9 . .
C30 C67 C21 119.7(6) 2_552 .
C30 C67 H67 120.1 2_552 .
C21 C67 H67 120.1 . .
C55 C68 C65 120.8(9) . .
C55 C68 H68 119.6 . .
C65 C68 H68 119.6 . .
C61 C69 C106 124.1(9) . .
C61 C69 H69 117.9 . .
C106 C69 H69 117.9 . .
C32 C70 C63 119.0(6) . .
C32 C70 C18 123.1(6) . .
C63 C70 C18 118.0(6) . .
C27 C71 C84 120.8(7) . .
C27 C71 H71 119.6 . .
C84 C71 H71 119.6 . .
C82 C72 C52 121.4(7) . .
C82 C72 H72 119.3 . .
C52 C72 H72 119.3 . .
C1E C73 C99 90.8(17) . .
C1E C73 C123 64.8(16) . .
C99 C73 C123 120.7(7) . .
C1E C73 C99A 123(2) . .
C99 C73 C99A 54.7(13) . .
C123 C73 C99A 93.0(14) . .
C1E C73 C95 114.2(16) . .
C99 C73 C95 117.7(7) . .
C123 C73 C95 121.6(7) . .
C99A C73 C95 122.1(14) . .
C95 C74 P1 173.8(7) . .
C66 C75 C98 119.5(8) . .
C66 C75 P6 123.8(6) . .
C98 C75 P6 116.7(6) . .
C43 C76 C118 118.7(8) . .
C43 C76 P3 123.2(6) . .
C118 C76 P3 118.0(6) . .
C25 C77 P6 170.7(6) . .
C128 C78 C124 120.0 . .
C128 C78 P2 122.2(5) . .
C124 C78 P2 117.8(5) . .
C78 C128 C144 120.0 . .
C78 C128 H128 120.0 . .
C144 C128 H128 120.0 . .
C152 C144 C128 120.0 . .
C152 C144 H144 120.0 . .
C128 C144 H144 120.0 . .
C125 C152 C144 120.0 . .
C125 C152 H152 120.0 . .
C144 C152 H152 120.0 . .
C124 C125 C152 120.0 . .
C124 C125 H125 120.0 . .
C152 C125 H125 120.0 . .
C125 C124 C78 120.0 . .
C125 C124 H124 120.0 . .
C78 C124 H124 120.0 . .
C58 C79 C59 119.8(7) . .
C58 C79 H79 120.1 . .
C59 C79 H79 120.1 . .
C24 C80 P3 172.8(6) . .
C28 C81 C56 121.2(6) . 2_552
C28 C81 H81 119.4 . .
C56 C81 H81 119.4 2_552 .
C63 C82 C72 118.6(6) . .
C63 C82 C96 120.6(6) . 2_552
C72 C82 C96 120.7(7) . 2_552
C46 C83 C65 179.0(9) . .
C88 C84 C71 121.2(7) . .
C88 C84 H84 119.4 . .
C71 C84 H84 119.4 . .
C87 C85 C49 120.2(8) . .
C87 C85 H85 119.9 . .
C49 C85 H85 119.9 . .
C34 C87 C85 119.2(8) . .
C34 C87 H87 120.4 . .
C85 C87 H87 120.4 . .
C84 C88 C53 118.5(7) . .
C84 C88 H88 120.8 . .
C53 C88 H88 120.8 . .
C103 C89 C15 122.7(9) . .
C103 C89 H89 118.6 . .
C15 C89 H89 118.6 . .
C57 C91 C64 120.1(7) . .
C57 C91 H91 120.0 . .
C64 C91 H91 120.0 . .
C17 C93 C99 120.2(9) . .
C17 C93 H93 119.9 . .
C99 C93 H93 119.9 . .
C41 C94 C116 120.1(8) . .
C41 C94 H94 119.9 . .
C116 C94 H94 119.9 . .
C74 C95 C73 178.7(8) . .
C55 C96 C129 117.4(7) . .
C55 C96 C82 122.3(7) . 2_552
C129 C96 C82 120.3(8) . 2_552
C54 C97 C50 113.7(15) . .
C54 C97 C24 127.3(11) . .
C50 C97 C24 118.2(13) . .
C75 C98 C115 118.3(9) . .
C75 C98 H98 120.9 . .
C115 C98 H98 120.9 . .
C73 C99 C93 119.5(9) . .
C73 C99 H99 120.3 . .
C93 C99 H99 120.3 . .
C17 C100 C123 122.9(9) . .
C17 C100 H100 118.5 . .
C123 C100 H100 118.5 . .
C65 C101 C129 120.2(8) . .
C65 C101 H101 119.9 . .
C129 C101 H101 119.9 . .
C121 C102 C116 121.5(9) . .
C121 C102 H102 119.3 . .
C116 C102 H102 119.3 . .
C104 C103 C89 117.1(10) . .
C104 C103 H103 121.4 . .
C89 C103 H103 121.4 . .
C103 C104 C112 123.1(10) . .
C103 C104 H104 118.4 . .
C112 C104 H104 118.4 . .
C121 C105 C41 121.5(8) . .
C121 C105 H105 119.3 . .
C41 C105 H105 119.3 . .
C111 C106 C69 117.1(10) . .
C111 C106 H106 121.4 . .
C69 C106 H106 121.4 . .
C122 C107 C66 119.0(10) . .
C122 C107 H107 120.5 . .
C66 C107 H107 120.5 . .
C114 C108 C118 117.3(10) . .
C114 C108 H108 121.4 . .
C118 C108 H108 121.4 . .
C132 C110 C138 120.0 . .
C132 C110 P2 122.6(6) . .
C138 C110 P2 116.8(6) . .
C17A C132 C110 120.0 . .
C17A C132 H132 120.0 . .
C110 C132 H132 120.0 . .
C132 C17A C86 120.0 . .
C132 C17A H17A 120.0 . .
C86 C17A H17A 120.0 . .
C136 C86 C17A 120.0 . .
C136 C86 H86 120.0 . .
C17A C86 H86 120.0 . .
C138 C136 C86 120.0 . .
C138 C136 H136 120.0 . .
C86 C136 H136 120.0 . .
C136 C138 C110 120.0 . .
C136 C138 H138 120.0 . .
C110 C138 H138 120.0 . .
C1A C11B C1C 120.0 . .
C1A C11B P2 119.5(9) . .
C1C C11B P2 120.2(9) . .
C17B C1A C11B 120.0 . .
C17B C1A H1A 120.0 . .
C11B C1A H1A 120.0 . .
C86B C17B C1A 120.0 . .
C86B C17B H17B 120.0 . .
C1A C17B H17B 120.0 . .
C17B C86B C1B 120.0 . .
C17B C86B H86B 120.0 . .
C1B C86B H86B 120.0 . .
C1C C1B C86B 120.0 . .
C1C C1B H1B 120.0 . .
C86B C1B H1B 120.0 . .
C1B C1C C11B 120.0 . .
C1B C1C H1C 120.0 . .
C11B C1C H1C 120.0 . .
C106 C111 C113 121.1(10) . .
C106 C111 H111 119.4 . .
C113 C111 H111 119.4 . .
C104 C112 C35 117.7(9) . .
C104 C112 H112 121.1 . .
C35 C112 H112 121.1 . .
C111 C113 C117 121.8(12) . .
C111 C113 H113 119.1 . .
C117 C113 H113 119.1 . .
C119 C114 C108 122.7(11) . .
C119 C114 H114 118.6 . .
C108 C114 H114 118.6 . .
C122 C115 C98 120.6(10) . .
C122 C115 H115 119.7 . .
C98 C115 H115 119.7 . .
C102 C116 C94 119.4(9) . .
C102 C116 H116 120.3 . .
C94 C116 H116 120.3 . .
C113 C117 C61 118.1(10) . .
C113 C117 H117 121.0 . .
C61 C117 H117 121.0 . .
C108 C118 C76 121.4(9) . .
C108 C118 H118 119.3 . .
C76 C118 H118 119.3 . .
C114 C119 C43 120.6(11) . .
C114 C119 H119 119.7 . .
C43 C119 H119 119.7 . .
C102 C121 C105 119.1(9) . .
C102 C121 H121 120.5 . .
C105 C121 H121 120.5 . .
C115 C122 C107 120.3(10) . .
C115 C122 H122 119.8 . .
C107 C122 H122 119.8 . .
C73 C123 C100 118.4(8) . .
C73 C123 H123 120.8 . .
C100 C123 H123 120.8 . .
C96 C129 C101 120.0(9) . .
C96 C129 H129 120.0 . .
C101 C129 H129 120.0 . .
C62 C4A C45 119.2(11) . .
C62 C4A C52 125.9(9) . .
C45 C4A C52 114.9(9) . .
C12A C5A C8A 120.0 . .
C12A C5A P1 121.3(5) . .
C8A C5A P1 118.6(5) . .
C5A C12A C14A 120.0 . .
C5A C12A H12A 120.0 . .
C14A C12A H12A 120.0 . .
C12A C14A C7A 120.0 . .
C12A C14A H14A 120.0 . .
C7A C14A H14A 120.0 . .
C6A C7A C14A 120.0 . .
C6A C7A H7A 120.0 . .
C14A C7A H7A 120.0 . .
C8A C6A C7A 120.0 . .
C8A C6A H6A 120.0 . .
C7A C6A H6A 120.0 . .
C6A C8A C5A 120.0 . .
C6A C8A H8A 120.0 . .
C5A C8A H8A 120.0 . .
C3 C5B C1 120.0 . .
C3 C5B P1 120.2(7) . .
C1 C5B P1 119.8(7) . .
C19 C3 C5B 120.0 . .
C19 C3 H3 120.0 . .
C5B C3 H3 120.0 . .
C7B C19 C3 120.0 . .
C7B C19 H19 120.0 . .
C3 C19 H19 120.0 . .
C19 C7B C2 120.0 . .
C19 C7B H7B 120.0 . .
C2 C7B H7B 120.0 . .
C1 C2 C7B 120.0 . .
C1 C2 H2 120.0 . .
C7B C2 H2 120.0 . .
C2 C1 C5B 120.0 . .
C2 C1 H1 120.0 . .
C5B C1 H1 120.0 . .
Cl1 C1S Cl2 108.1(8) . .
Cl1 C1S H1SA 110.1 . .
Cl2 C1S H1SA 110.1 . .
Cl1 C1S H1SB 110.1 . .
Cl2 C1S H1SB 110.1 . .
H1SA C1S H1SB 108.4 . .
Cl3 C2S Cl4 113.8(8) . .
Cl3 C2S H2SA 108.8 . .
Cl4 C2S H2SA 108.8 . .
Cl3 C2S H2SB 108.8 . .
Cl4 C2S H2SB 108.8 . .
H2SA C2S H2SB 107.7 . .
C1E C1D C17 120(3) . .
C1E C1D H1D 119.9 . .
C17 C1D H1D 119.9 . .
C73 C1E C1D 116(3) . .
C73 C1E H1E 121.8 . .
C1D C1E H1E 121.8 . .
C17 C93A C99A 124(3) . .
C17 C93A H93A 117.8 . .
C99A C93A H93A 117.8 . .
C93A C99A C73 120(3) . .
C93A C99A H99A 120.1 . .
C73 C99A H99A 120.1 . .
C45A C4B C52 135(3) . .
C45A C4B C62A 111(3) . .
C52 C4B C62A 112(2) . .
C54A C45A C4B 122(3) . .
C54A C45A H45A 118.9 . .
C4B C45A H45A 118.9 . .
C50A C62A C4B 129(3) . .
C50A C62A H62A 115.3 . .
C4B C62A H62A 115.3 . .
C62A C50A C97A 113(3) . .
C62A C50A H50A 123.5 . .
C97A C50A H50A 123.5 . .
C50A C97A C24 129(3) . .
C50A C97A C54A 115(4) . .
C24 C97A C54A 106(3) . .
C45A C54A C97A 116(3) . .
C45A C54A H54A 122.0 . .
C97A C54A H54A 122.0 . .

loop_
_geom_bond_atom_site_label_1
_geom_bond_atom_site_label_2
_geom_bond_distance
_geom_bond_site_symmetry_2
I2 Cu2 2.5658(9) .
I1 Cu1 2.5520(10) .
Cu2 P4 2.2690(18) .
Cu2 P6 2.2759(17) .
Cu2 P5 2.2847(18) .
Cu1 P2 2.274(2) .
Cu1 P3 2.284(2) .
Cu1 P1 2.289(2) .
P4 C5 1.753(8) .
P4 C10 1.817(7) .
P4 C6 1.819(6) .
P5 C16 1.761(8) .
P5 C61 1.773(7) .
P5 C27 1.825(6) .
P1 C74 1.754(8) .
P1 C5B 1.819(9) .
P1 C22 1.826(7) .
P1 C5A 1.829(6) .
P6 C77 1.741(8) .
P6 C15 1.792(7) .
P6 C75 1.819(8) .
P2 C46 1.740(8) .
P2 C110 1.769(8) .
P2 C78 1.820(5) .
P2 C11B 1.905(12) .
P3 C80 1.747(8) .
P3 C41 1.803(8) .
P3 C76 1.812(7) .
C4 C13 1.364(8) .
C4 C8 1.397(8) .
C4 H4 0.9500 .
C5 C11 1.216(8) .
C6 C7 1.384(8) .
C6 C42 1.385(8) .
C7 C26 1.376(8) .
C7 H7 0.9500 .
C8 C38 1.378(8) .
C8 C11 1.428(9) .
C9 C29 1.383(8) .
C9 C39 1.405(8) .
C9 H9 0.9500 .
C10 C31 1.363(9) .
C10 C40 1.408(8) .
C12 C13 1.396(8) .
C12 C14 1.406(8) .
C12 C29 1.474(8) .
C13 H13 0.9500 .
C14 C38 1.369(8) .
C14 H14 0.9500 .
C15 C35 1.357(9) .
C15 C89 1.399(11) .
C16 C44 1.187(8) .
C17 C93A 1.29(3) .
C17 C100 1.347(10) .
C17 C93 1.392(11) .
C17 C60 1.472(8) .
C17 C1D 1.48(4) .
C18 C33 1.374(9) .
C18 C57 1.381(10) .
C18 C70 1.490(9) .
C20 C60 1.380(8) .
C20 C39 1.401(8) .
C20 H20 0.9500 .
C21 C67 1.370(8) .
C21 C28 1.410(8) .
C21 C44 1.449(10) .
C22 C37 1.381(10) .
C22 C49 1.382(10) .
C23 C60 1.383(8) .
C23 C29 1.400(8) .
C23 H23 0.9500 .
C24 C80 1.191(9) .
C24 C97 1.44(2) .
C24 C97A 1.46(6) .
C25 C77 1.191(8) .
C25 C64 1.459(10) .
C26 C51 1.363(8) .
C26 H26 0.9500 .
C27 C48 1.359(8) .
C27 C71 1.364(9) .
C28 C81 1.363(9) .
C28 H28 0.9500 .
C30 C67 1.367(8) 2_552
C30 C56 1.400(8) .
C30 H30 0.9500 .
C31 C59 1.395(10) .
C31 H31 0.9500 .
C32 C70 1.366(9) .
C32 C52 1.403(9) .
C32 H32 0.9500 .
C33 C47 1.380(9) .
C33 H33 0.9500 .
C34 C37 1.366(11) .
C34 C87 1.371(12) .
C34 H34 0.9500 .
C35 C112 1.413(11) .
C35 H35 0.9500 .
C36 C51 1.389(8) .
C36 C42 1.398(8) .
C36 H36 0.9500 .
C37 H37 0.9500 .
C38 H38 0.9500 .
C39 C56 1.476(8) .
C40 C58 1.381(9) .
C40 H40 0.9500 .
C41 C94 1.356(10) .
C41 C105 1.411(10) .
C42 H42 0.9500 .
C43 C76 1.381(10) .
C43 C119 1.385(13) .
C43 H43 0.9500 .
C45 C54 1.355(12) .
C45 C4A 1.403(14) .
C45 H45 0.9500 .
C46 C83 1.185(10) .
C47 C64 1.384(9) .
C47 H47 0.9500 .
C48 C53 1.377(9) .
C48 H48 0.9500 .
C49 C85 1.383(11) .
C49 H49 0.9500 .
C50 C62 1.363(14) .
C50 C97 1.432(19) .
C50 H50 0.9500 .
C51 H51 0.9500 .
C52 C72 1.388(10) .
C52 C4B 1.44(4) .
C52 C4A 1.545(15) .
C53 C88 1.380(9) .
C53 H53 0.9500 .
C54 C97 1.320(19) .
C54 H54 0.9500 .
C55 C68 1.366(10) .
C55 C96 1.373(11) .
C55 H55 0.9500 .
C56 C81 1.379(8) 2_552
C57 C91 1.384(9) .
C57 H57 0.9500 .
C58 C79 1.350(10) .
C58 H58 0.9500 .
C59 C79 1.357(10) .
C59 H59 0.9500 .
C61 C69 1.371(10) .
C61 C117 1.387(11) .
C62 C4A 1.294(15) .
C62 H62 0.9500 .
C63 C82 1.377(9) .
C63 C70 1.397(9) .
C63 H63 0.9500 .
C64 C91 1.398(9) .
C65 C101 1.355(12) .
C65 C68 1.375(11) .
C65 C83 1.447(11) .
C66 C75 1.349(10) .
C66 C107 1.383(12) .
C66 H66 0.9500 .
C67 C30 1.367(8) 2_552
C67 H67 0.9500 .
C68 H68 0.9500 .
C69 C106 1.374(11) .
C69 H69 0.9500 .
C71 C84 1.378(10) .
C71 H71 0.9500 .
C72 C82 1.384(10) .
C72 H72 0.9500 .
C73 C1E 1.29(4) .
C73 C99 1.370(11) .
C73 C123 1.374(11) .
C73 C99A 1.38(3) .
C73 C95 1.456(10) .
C74 C95 1.202(9) .
C75 C98 1.390(10) .
C76 C118 1.391(11) .
C78 C128 1.3900 .
C78 C124 1.3900 .
C128 C144 1.3900 .
C128 H128 0.9500 .
C144 C152 1.3900 .
C144 H144 0.9500 .
C152 C125 1.3900 .
C152 H152 0.9500 .
C125 C124 1.3900 .
C125 H125 0.9500 .
C124 H124 0.9500 .
C79 H79 0.9500 .
C81 C56 1.379(8) 2_552
C81 H81 0.9500 .
C82 C96 1.498(10) 2_552
C84 C88 1.360(10) .
C84 H84 0.9500 .
C85 C87 1.382(12) .
C85 H85 0.9500 .
C87 H87 0.9500 .
C88 H88 0.9500 .
C89 C103 1.385(12) .
C89 H89 0.9500 .
C91 H91 0.9500 .
C93 C99 1.410(12) .
C93 H93 0.9500 .
C94 C116 1.402(12) .
C94 H94 0.9500 .
C96 C129 1.395(11) .
C96 C82 1.498(10) 2_552
C98 C115 1.419(13) .
C98 H98 0.9500 .
C99 H99 0.9500 .
C100 C123 1.398(12) .
C100 H100 0.9500 .
C101 C129 1.419(12) .
C101 H101 0.9500 .
C102 C121 1.335(13) .
C102 C116 1.388(14) .
C102 H102 0.9500 .
C103 C104 1.363(13) .
C103 H103 0.9500 .
C104 C112 1.372(12) .
C104 H104 0.9500 .
C105 C121 1.379(12) .
C105 H105 0.9500 .
C106 C111 1.348(15) .
C106 H106 0.9500 .
C107 C122 1.371(14) .
C107 H107 0.9500 .
C108 C114 1.370(16) .
C108 C118 1.387(13) .
C108 H108 0.9500 .
C110 C132 1.3900 .
C110 C138 1.3900 .
C132 C17A 1.3900 .
C132 H132 0.9500 .
C17A C86 1.3900 .
C17A H17A 0.9500 .
C86 C136 1.3900 .
C86 H86 0.9500 .
C136 C138 1.3900 .
C136 H136 0.9500 .
C138 H138 0.9500 .
C11B C1A 1.3900 .
C11B C1C 1.3900 .
C1A C17B 1.3900 .
C1A H1A 0.9500 .
C17B C86B 1.3900 .
C17B H17B 0.9500 .
C86B C1B 1.3900 .
C86B H86B 0.9500 .
C1B C1C 1.3900 .
C1B H1B 0.9500 .
C1C H1C 0.9500 .
C111 C113 1.356(16) .
C111 H111 0.9500 .
C112 H112 0.9500 .
C113 C117 1.391(14) .
C113 H113 0.9500 .
C114 C119 1.330(16) .
C114 H114 0.9500 .
C115 C122 1.353(15) .
C115 H115 0.9500 .
C116 H116 0.9500 .
C117 H117 0.9500 .
C118 H118 0.9500 .
C119 H119 0.9500 .
C121 H121 0.9500 .
C122 H122 0.9500 .
C123 H123 0.9500 .
C129 H129 0.9500 .
C5A C12A 1.3900 .
C5A C8A 1.3900 .
C12A C14A 1.3900 .
C12A H12A 0.9500 .
C14A C7A 1.3900 .
C14A H14A 0.9500 .
C7A C6A 1.3900 .
C7A H7A 0.9500 .
C6A C8A 1.3900 .
C6A H6A 0.9500 .
C8A H8A 0.9500 .
C5B C3 1.3900 .
C5B C1 1.3900 .
C3 C19 1.3900 .
C3 H3 0.9500 .
C19 C7B 1.3900 .
C19 H19 0.9500 .
C7B C2 1.3900 .
C7B H7B 0.9500 .
C2 C1 1.3900 .
C2 H2 0.9500 .
C1 H1 0.9500 .
Cl1 C1S 1.767(13) .
Cl2 C1S 1.790(11) .
C1S H1SA 0.9900 .
C1S H1SB 0.9900 .
Cl3 C2S 1.692(13) .
Cl4 C2S 1.730(14) .
C2S H2SA 0.9900 .
C2S H2SB 0.9900 .
C1D C1E 1.47(5) .
C1D H1D 0.9500 .
C1E H1E 0.9500 .
C93A C99A 1.37(4) .
C93A H93A 0.9500 .
C99A H99A 0.9500 .
C4B C45A 1.41(4) .
C4B C62A 1.58(5) .
C45A C54A 1.39(3) .
C45A H45A 0.9500 .
C62A C50A 1.35(4) .
C62A H62A 0.9500 .
C50A C97A 1.40(5) .
C50A H50A 0.9500 .
C97A C54A 1.70(7) .
C54A H54A 0.9500 .

loop_
_platon_squeeze_void_nr
_platon_squeeze_void_average_x
_platon_squeeze_void_average_y
_platon_squeeze_void_average_z
_platon_squeeze_void_volume
_platon_squeeze_void_count_electrons
_platon_squeeze_void_content
1 -0.005 0.000 0.000 4915 747 ' '
2 0.034 0.500 0.766 4915 747 ' '
